data_1521807
loop_
_publ_author_name
'Kim, W.W.'
'Kim, J.S.'
'Andraka, B.'
'Stewart, G.R.'

_publ_section_title
;
 Magnetism and its connection to non-Fermi-liquid-like behavior
;
_journal_name_full 'Physical Review, Serie 3. B - Condensed Matter (18,1978-)'
_journal_page_first 12403
_journal_page_last 12407
_journal_volume 47
_journal_year 1993
_chemical_formula_sum 'Al3 Ce0.1 Ni2 U0.9'
_chemical_name_systematic 'Al3 Ni2 (Ce0.1 U0.9)'
_space_group_IT_number 191
_symmetry_space_group_name_Hall '-P 6 2'
_symmetry_space_group_name_H-M 'P 6/m m m'
_cell_angle_alpha 90
_cell_angle_beta 90
_cell_angle_gamma 120
_cell_formula_units_Z 1
_cell_length_a 5.188
_cell_length_b 5.188
_cell_length_c 4.03
_cell_volume 93.937
_citation_journal_id_ASTM PRBMDO
_cod_data_source_file Kim_PRBMDO_1993_873.cif
_cod_data_source_block Al3Ce0.1Ni2U0.9
_cod_original_cell_volume 93.93678
_cod_database_code 1521807

loop_
_symmetry_equiv_pos_as_xyz
x,y,z
x-y,x,z
-y,x-y,z
-x,-y,z
-x+y,-x,z
y,-x+y,z
-y,-x,-z
x-y,-y,-z
x,x-y,-z
y,x,-z
-x+y,y,-z
-x,-x+y,-z
-x,-y,-z
-x+y,-x,-z
y,-x+y,-z
x,y,-z
x-y,x,-z
-y,x-y,-z
y,x,z
-x+y,y,z
-x,-x+y,z
-y,-x,z
x-y,-y,z
x,x-y,z

loop_
_atom_site_label
_atom_site_type_symbol
_atom_site_fract_x
_atom_site_fract_y
_atom_site_fract_z
_atom_site_occupancy
_atom_site_U_iso_or_equiv
Ce1 Ce 0 0 0 0.1 0.0
U1 U 0 0 0 0.9 0.0
Al1 Al 0.5 0 0.5 1 0.0
Ni1 Ni 0.3333 0.6667 0 1 0.0
